data_7121349
loop_
_publ_author_name
'Zhou, Jiliang'
'Liu, Liu Leo'
'Cao, Levy L.'
'Stephan, Douglas W.'

_publ_section_title
;
 An umpolung of Lewis acidity/basicity at nitrogen by deprotonation of a
 cyclic (amino)(aryl)nitrenium cation.
;
_journal_issue 35
_journal_name_full 'Chemical communications (Cambridge, England)'
_journal_page_first 4390
_journal_page_last 4393
_journal_paper_doi 10.1039/c8cc01331d
_journal_volume 54
_journal_year 2018
_chemical_formula_moiety '0.5(C35 H32 N2 P), C6 H4 Cl2, 0.5(B F4)'
_chemical_formula_sum 'C23.5 H20 B0.5 Cl2 F2 N P0.5'
_chemical_formula_weight 446.19
_space_group_crystal_system triclinic
_space_group_IT_number 2
_space_group_name_Hall '-P 1'
_space_group_name_H-M_alt 'P -1'
_symmetry_space_group_name_Hall '-P 1'
_symmetry_space_group_name_H-M 'P -1'
_atom_sites_solution_hydrogens geom
_audit_creation_date 2018-01-20
_audit_creation_method
;
Olex2 1.2
(compiled 2017.08.10 svn.r3458 for OlexSys, GUI svn.r5381)
;
_audit_update_record
;
2018-02-13 deposited with the CCDC.
2018-03-05 downloaded from the CCDC.
;
_cell_angle_alpha 89.741(4)
_cell_angle_beta 87.191(4)
_cell_angle_gamma 87.511(4)
_cell_formula_units_Z 4
_cell_length_a 10.6050(13)
_cell_length_b 10.7240(12)
_cell_length_c 18.967(2)
_cell_measurement_reflns_used 9492
_cell_measurement_temperature 150(2)
_cell_measurement_theta_max 26.79
_cell_measurement_theta_min 2.82
_cell_volume 2152.4(4)
_computing_cell_refinement 'SAINT v8.34A (Bruker, 2013)'
_computing_data_reduction 'SAINT v8.34A (Bruker, 2013)'
_computing_molecular_graphics 'Olex2 (Dolomanov et al., 2009)'
_computing_publication_material 'Olex2 (Dolomanov et al., 2009)'
_computing_structure_refinement 'ShelXL (Sheldrick, 2015)'
_diffrn_ambient_temperature 149.99
_diffrn_measured_fraction_theta_full 0.995
_diffrn_measured_fraction_theta_max 0.992
_diffrn_measurement_device_type 'Bruker APEX-II CCD'
_diffrn_measurement_method '\f and \w scans'
_diffrn_radiation_type MoK\a
_diffrn_radiation_wavelength 0.71073
_diffrn_reflns_av_R_equivalents 0.0379
_diffrn_reflns_av_unetI/netI 0.0472
_diffrn_reflns_Laue_measured_fraction_full 0.995
_diffrn_reflns_Laue_measured_fraction_max 0.992
_diffrn_reflns_limit_h_max 13
_diffrn_reflns_limit_h_min -13
_diffrn_reflns_limit_k_max 11
_diffrn_reflns_limit_k_min -13
_diffrn_reflns_limit_l_max 24
_diffrn_reflns_limit_l_min -24
_diffrn_reflns_number 31682
_diffrn_reflns_point_group_measured_fraction_full 0.995
_diffrn_reflns_point_group_measured_fraction_max 0.992
_diffrn_reflns_theta_full 25.242
_diffrn_reflns_theta_max 27.199
_diffrn_reflns_theta_min 1.075
_diffrn_standards_number 0
_exptl_absorpt_coefficient_mu 0.366
_exptl_absorpt_correction_T_max 0.7455
_exptl_absorpt_correction_T_min 0.7065
_exptl_absorpt_correction_type multi-scan
_exptl_absorpt_process_details
;
SADABS-2014/5 (Bruker,2014/5) was used for absorption correction.
wR2(int) was 0.0683 before and 0.0464 after correction.
The Ratio of minimum to maximum transmission is 0.9477.
The \l/2 correction factor is 0.00150.
;
_exptl_crystal_colour colorless
_exptl_crystal_density_diffrn 1.377
_exptl_crystal_description block
_exptl_crystal_F_000 920
_exptl_crystal_size_max 0.2
_exptl_crystal_size_mid 0.18
_exptl_crystal_size_min 0.15
_refine_diff_density_max 0.628
_refine_diff_density_min -0.626
_refine_diff_density_rms 0.070
_refine_ls_extinction_method none
_refine_ls_goodness_of_fit_ref 1.012
_refine_ls_hydrogen_treatment constr
_refine_ls_matrix_type full
_refine_ls_number_parameters 535
_refine_ls_number_reflns 9505
_refine_ls_number_restraints 0
_refine_ls_restrained_S_all 1.012
_refine_ls_R_factor_all 0.0808
_refine_ls_R_factor_gt 0.0492
_refine_ls_shift/su_max 0.000
_refine_ls_shift/su_mean 0.000
_refine_ls_structure_factor_coef Fsqd
_refine_ls_weighting_details 'w=1/[\s^2^(Fo^2^)+(0.0527P)^2^+2.0878P] where P=(Fo^2^+2Fc^2^)/3'
_refine_ls_weighting_scheme calc
_refine_ls_wR_factor_gt 0.1143
_refine_ls_wR_factor_ref 0.1326
_reflns_Friedel_coverage 0.000
_reflns_number_gt 6785
_reflns_number_total 9505
_reflns_threshold_expression 'I > 2\s(I)'
_cod_data_source_file c8cc01331d2.cif
_cod_data_source_block 3
_cod_depositor_comments 'Adding full bibliography for 7121346--7121351.cif.'
_cod_original_cell_volume 2152.5(4)
_cod_original_formula_sum 'C23.50 H20 B0.50 Cl2 F2 N P0.50'
_cod_database_code 7121349
_shelx_shelxl_version_number 2014/7
_shelx_space_group_comment
;
The symmetry employed for this shelxl refinement is uniquely defined
by the following loop, which should always be used as a source of
symmetry information in preference to the above space-group names.
They are only intended as comments.
;
_olex2_refinement_description
;
1. Fixed Uiso
 At 1.2 times of:
  All C(H) groups
 At 1.5 times of:
  All C(H,H,H) groups
2.a Ternary CH refined with riding coordinates:
 C20(H20)
2.b Aromatic/amide H refined with riding coordinates:
 C18(H18), C9(H9), C26(H26), C7(H7), C25(H25), C22(H22), C4(H4), C15(H15),
 C12(H12), C10(H10), C11(H11), C17(H17), C5(H5), C6(H6), C16(H16), C32(H32),
 C24(H24), C23(H23), C31(H31), C38(H38), C28(H28), C36(H36), C41(H41), C37(H37),
  C30(H30), C29(H29), C43(H43), C46(H46), C45(H45), C44(H44)
2.c Idealised Me refined as rotating group:
 C34(H34A,H34B,H34C), C35(H35A,H35B,H35C), C33(H33A,H33B,H33C)
;
_olex2_submission_special_instructions 'No special instructions were received'

loop_
_space_group_symop_operation_xyz
'x, y, z'
'-x, -y, -z'

loop_
_atom_site_label
_atom_site_type_symbol
_atom_site_fract_x
_atom_site_fract_y
_atom_site_fract_z
_atom_site_U_iso_or_equiv
_atom_site_adp_type
_atom_site_occupancy
_atom_site_site_symmetry_order
_atom_site_calc_flag
_atom_site_refinement_flags_posn
P1 P 0.41857(5) 0.63836(5) 0.33457(3) 0.02055(14) Uani 1 1 d .
Cl2 Cl 0.83081(6) 0.60957(6) 0.26495(4) 0.03956(17) Uani 1 1 d .
Cl1 Cl 0.82999(8) 0.33983(7) 0.20122(4) 0.0502(2) Uani 1 1 d .
Cl3 Cl 0.49069(8) 0.79657(9) 0.79750(5) 0.0618(2) Uani 1 1 d .
Cl4 Cl 0.27768(9) 0.98852(9) 0.85753(5) 0.0647(3) Uani 1 1 d .
F1 F 0.67010(19) 0.70840(19) 0.42918(9) 0.0601(5) Uani 1 1 d .
N2 N 0.29282(17) 0.69369(16) 0.21814(9) 0.0175(4) Uani 1 1 d .
N1 N 0.29675(17) 0.61810(16) 0.28248(9) 0.0188(4) Uani 1 1 d .
F3 F 0.80958(17) 0.7497(2) 0.50960(11) 0.0758(7) Uani 1 1 d .
F4 F 0.6050(2) 0.7715(3) 0.54009(14) 0.1007(9) Uani 1 1 d .
C2 C 0.2538(2) 0.4796(2) 0.19530(11) 0.0194(4) Uani 1 1 d .
C13 C 0.4025(2) 0.6515(2) 0.04935(11) 0.0201(4) Uani 1 1 d .
C3 C 0.2562(2) 0.49633(19) 0.26735(11) 0.0188(4) Uani 1 1 d .
C14 C 0.2667(2) 0.6687(2) 0.03807(11) 0.0204(4) Uani 1 1 d .
C19 C 0.1988(2) 0.6330(2) 0.09939(11) 0.0191(4) Uani 1 1 d .
C18 C 0.0692(2) 0.6223(2) 0.09976(12) 0.0256(5) Uani 1 1 d .
H18 H 0.0238 0.5933 0.1406 0.031 Uiso 1 1 calc R
C9 C 0.5354(2) 0.5629(2) 0.13866(12) 0.0233(5) Uani 1 1 d .
H9 H 0.5448 0.5246 0.1835 0.028 Uiso 1 1 calc R
C8 C 0.4168(2) 0.6000(2) 0.11669(11) 0.0198(4) Uani 1 1 d .
C26 C 0.2379(2) 0.9487(2) 0.31281(12) 0.0256(5) Uani 1 1 d .
H26 H 0.2969 0.9817 0.2792 0.031 Uiso 1 1 calc R
C7 C 0.2161(2) 0.3675(2) 0.16878(12) 0.0262(5) Uani 1 1 d .
H7 H 0.2123 0.3557 0.1193 0.031 Uiso 1 1 calc R
C25 C 0.2225(3) 1.0015(2) 0.37959(13) 0.0306(6) Uani 1 1 d .
H25 H 0.2733 1.0682 0.3919 0.037 Uiso 1 1 calc R
F2 F 0.6909(3) 0.5848(2) 0.51987(12) 0.1081(10) Uani 1 1 d .
C21 C 0.1675(2) 0.8479(2) 0.29468(11) 0.0217(5) Uani 1 1 d .
C22 C 0.0785(2) 0.8045(2) 0.34424(12) 0.0263(5) Uani 1 1 d .
H22 H 0.0293 0.7363 0.3326 0.032 Uiso 1 1 calc R
C4 C 0.2218(2) 0.4042(2) 0.31548(12) 0.0248(5) Uani 1 1 d .
H4 H 0.2221 0.4176 0.3649 0.030 Uiso 1 1 calc R
C34 C 0.5144(2) 0.7553(2) 0.29657(12) 0.0254(5) Uani 1 1 d .
H34A H 0.5417 0.7315 0.2482 0.038 Uiso 1 1 calc GR
H34B H 0.5888 0.7638 0.3246 0.038 Uiso 1 1 calc GR
H34C H 0.4657 0.8350 0.2960 0.038 Uiso 1 1 calc GR
C15 C 0.2037(2) 0.7021(2) -0.02214(12) 0.0272(5) Uani 1 1 d .
H15 H 0.2492 0.7288 -0.0635 0.033 Uiso 1 1 calc R
C12 C 0.5074(2) 0.6713(2) 0.00507(12) 0.0270(5) Uani 1 1 d .
H12 H 0.4983 0.7074 -0.0403 0.032 Uiso 1 1 calc R
C10 C 0.6407(2) 0.5829(2) 0.09384(12) 0.0290(5) Uani 1 1 d .
H10 H 0.7228 0.5589 0.1083 0.035 Uiso 1 1 calc R
C11 C 0.6262(2) 0.6376(2) 0.02818(13) 0.0311(6) Uani 1 1 d .
H11 H 0.6989 0.6522 -0.0015 0.037 Uiso 1 1 calc R
C17 C 0.0068(2) 0.6550(2) 0.03900(13) 0.0307(6) Uani 1 1 d .
H17 H -0.0823 0.6493 0.0386 0.037 Uiso 1 1 calc R
C5 C 0.1868(2) 0.2916(2) 0.28794(13) 0.0291(5) Uani 1 1 d .
H5 H 0.1643 0.2259 0.3192 0.035 Uiso 1 1 calc R
C6 C 0.1840(2) 0.2731(2) 0.21561(14) 0.0311(6) Uani 1 1 d .
H6 H 0.1600 0.1952 0.1981 0.037 Uiso 1 1 calc R
C35 C 0.3586(2) 0.6848(2) 0.42008(12) 0.0284(5) Uani 1 1 d .
H35A H 0.3084 0.7633 0.4166 0.043 Uiso 1 1 calc GR
H35B H 0.4292 0.6968 0.4505 0.043 Uiso 1 1 calc GR
H35C H 0.3053 0.6200 0.4403 0.043 Uiso 1 1 calc GR
C1 C 0.2886(2) 0.5983(2) 0.15750(11) 0.0189(4) Uani 1 1 d .
C33 C 0.5112(2) 0.4964(2) 0.34497(12) 0.0272(5) Uani 1 1 d .
H33A H 0.4596 0.4346 0.3696 0.041 Uiso 1 1 calc GR
H33B H 0.5844 0.5128 0.3726 0.041 Uiso 1 1 calc GR
H33C H 0.5403 0.4643 0.2984 0.041 Uiso 1 1 calc GR
C16 C 0.0734(2) 0.6959(2) -0.02095(13) 0.0314(6) Uani 1 1 d .
H16 H 0.0292 0.7198 -0.0616 0.038 Uiso 1 1 calc R
C32 C 0.3157(3) 0.9184(2) 0.13879(12) 0.0320(6) Uani 1 1 d .
H32 H 0.3902 0.8852 0.1591 0.038 Uiso 1 1 calc R
C24 C 0.1339(3) 0.9576(2) 0.42824(13) 0.0327(6) Uani 1 1 d .
H24 H 0.1233 0.9945 0.4737 0.039 Uiso 1 1 calc R
C23 C 0.0603(2) 0.8594(3) 0.41063(13) 0.0321(6) Uani 1 1 d .
H23 H -0.0019 0.8299 0.4436 0.039 Uiso 1 1 calc R
C27 C 0.1980(2) 0.8797(2) 0.16344(11) 0.0257(5) Uani 1 1 d .
C20 C 0.1818(2) 0.7852(2) 0.22265(11) 0.0204(5) Uani 1 1 d .
H20 H 0.1037 0.7391 0.2152 0.024 Uiso 1 1 calc R
C31 C 0.3246(4) 1.0059(3) 0.08436(14) 0.0465(8) Uani 1 1 d .
H31 H 0.4050 1.0320 0.0675 0.056 Uiso 1 1 calc R
C39 C 0.8626(2) 0.4796(2) 0.31702(13) 0.0294(5) Uani 1 1 d .
C38 C 0.8886(2) 0.4958(3) 0.38721(13) 0.0362(6) Uani 1 1 d .
H38 H 0.8907 0.5773 0.4064 0.043 Uiso 1 1 calc R
C28 C 0.0899(3) 0.9313(2) 0.13317(13) 0.0365(6) Uani 1 1 d .
H28 H 0.0088 0.9064 0.1498 0.044 Uiso 1 1 calc R
C36 C 0.9089(3) 0.2738(3) 0.40107(15) 0.0445(7) Uani 1 1 d .
H36 H 0.9250 0.2030 0.4300 0.053 Uiso 1 1 calc R
C40 C 0.8604(2) 0.3605(3) 0.28903(13) 0.0315(6) Uani 1 1 d .
C41 C 0.8832(3) 0.2580(3) 0.33114(15) 0.0396(6) Uani 1 1 d .
H41 H 0.8813 0.1764 0.3121 0.047 Uiso 1 1 calc R
C37 C 0.9113(3) 0.3916(3) 0.42902(14) 0.0444(7) Uani 1 1 d .
H37 H 0.9287 0.4018 0.4773 0.053 Uiso 1 1 calc R
C30 C 0.2156(4) 1.0549(3) 0.05482(15) 0.0559(10) Uani 1 1 d .
H30 H 0.2217 1.1141 0.0175 0.067 Uiso 1 1 calc R
C47 C 0.4037(3) 0.8900(3) 0.74159(16) 0.0383(6) Uani 1 1 d .
C29 C 0.0995(4) 1.0182(3) 0.07939(15) 0.0499(9) Uani 1 1 d .
H29 H 0.0252 1.0525 0.0594 0.060 Uiso 1 1 calc R
C42 C 0.3087(3) 0.9727(3) 0.76751(16) 0.0396(6) Uani 1 1 d .
C43 C 0.2388(3) 1.0437(3) 0.72132(19) 0.0491(8) Uani 1 1 d .
H43 H 0.1728 1.0995 0.7390 0.059 Uiso 1 1 calc R
C46 C 0.4295(3) 0.8801(3) 0.66988(17) 0.0488(8) Uani 1 1 d .
H46 H 0.4944 0.8232 0.6521 0.059 Uiso 1 1 calc R
C45 C 0.3608(4) 0.9532(3) 0.62374(18) 0.0573(9) Uani 1 1 d .
H45 H 0.3796 0.9479 0.5743 0.069 Uiso 1 1 calc R
C44 C 0.2648(3) 1.0337(3) 0.6498(2) 0.0574(9) Uani 1 1 d .
H44 H 0.2164 1.0826 0.6182 0.069 Uiso 1 1 calc R
B1 B 0.6937(3) 0.7075(3) 0.49962(15) 0.0319(6) Uani 1 1 d .

loop_
_atom_site_aniso_label
_atom_site_aniso_U_11
_atom_site_aniso_U_22
_atom_site_aniso_U_33
_atom_site_aniso_U_23
_atom_site_aniso_U_13
_atom_site_aniso_U_12
P1 0.0218(3) 0.0224(3) 0.0178(3) 0.0012(2) -0.0047(2) -0.0005(2)
Cl2 0.0374(4) 0.0399(4) 0.0415(4) 0.0064(3) -0.0043(3) -0.0012(3)
Cl1 0.0675(5) 0.0543(5) 0.0313(3) -0.0039(3) -0.0176(3) -0.0140(4)
Cl3 0.0455(5) 0.0660(6) 0.0744(6) -0.0022(4) -0.0213(4) 0.0116(4)
Cl4 0.0677(6) 0.0681(6) 0.0568(5) -0.0159(4) 0.0099(4) 0.0003(4)
F1 0.0705(13) 0.0775(14) 0.0336(9) 0.0072(9) -0.0206(9) 0.0008(10)
N2 0.0225(9) 0.0171(9) 0.0131(8) 0.0028(7) -0.0028(7) -0.0004(7)
N1 0.0224(10) 0.0185(9) 0.0159(8) 0.0036(7) -0.0031(7) -0.0024(7)
F3 0.0372(10) 0.1158(18) 0.0765(14) -0.0392(13) -0.0034(10) -0.0227(11)
F4 0.0517(13) 0.139(2) 0.1099(19) -0.0753(17) 0.0132(13) 0.0020(14)
C2 0.0168(10) 0.0205(11) 0.0207(10) 0.0018(8) -0.0006(8) -0.0001(8)
C13 0.0240(11) 0.0186(11) 0.0180(10) 0.0006(8) -0.0020(9) -0.0042(9)
C3 0.0168(10) 0.0170(11) 0.0228(11) 0.0014(8) -0.0020(8) 0.0000(8)
C14 0.0249(12) 0.0185(11) 0.0183(10) -0.0023(8) -0.0041(9) -0.0022(9)
C19 0.0239(11) 0.0180(11) 0.0157(10) -0.0021(8) -0.0049(8) -0.0006(8)
C18 0.0238(12) 0.0275(13) 0.0256(11) -0.0039(10) -0.0016(9) -0.0016(9)
C9 0.0231(12) 0.0277(12) 0.0192(10) -0.0001(9) -0.0026(9) 0.0001(9)
C8 0.0204(11) 0.0204(11) 0.0189(10) -0.0025(8) -0.0009(8) -0.0029(9)
C26 0.0337(13) 0.0204(11) 0.0227(11) 0.0006(9) -0.0025(10) 0.0005(10)
C7 0.0288(13) 0.0252(12) 0.0250(11) -0.0026(9) -0.0030(10) -0.0027(10)
C25 0.0412(15) 0.0224(12) 0.0284(12) -0.0037(10) -0.0071(11) 0.0015(10)
F2 0.215(3) 0.0557(14) 0.0540(13) 0.0203(11) 0.0085(16) -0.0269(17)
C21 0.0233(11) 0.0220(11) 0.0196(10) 0.0014(9) -0.0041(9) 0.0038(9)
C22 0.0226(12) 0.0298(13) 0.0265(12) -0.0002(10) -0.0035(9) 0.0000(10)
C4 0.0257(12) 0.0254(12) 0.0232(11) 0.0063(9) -0.0014(9) -0.0010(9)
C34 0.0233(12) 0.0280(12) 0.0257(12) 0.0024(10) -0.0041(9) -0.0059(9)
C15 0.0362(14) 0.0261(12) 0.0194(11) 0.0002(9) -0.0041(10) 0.0007(10)
C12 0.0314(13) 0.0314(13) 0.0183(11) 0.0022(9) 0.0014(9) -0.0067(10)
C10 0.0215(12) 0.0387(14) 0.0269(12) -0.0036(10) -0.0019(10) -0.0012(10)
C11 0.0245(13) 0.0415(15) 0.0271(12) -0.0016(11) 0.0063(10) -0.0072(11)
C17 0.0229(12) 0.0363(14) 0.0333(13) -0.0054(11) -0.0087(10) 0.0016(10)
C5 0.0299(13) 0.0223(12) 0.0354(13) 0.0099(10) -0.0016(11) -0.0060(10)
C6 0.0309(13) 0.0202(12) 0.0428(15) -0.0008(11) -0.0032(11) -0.0058(10)
C35 0.0288(13) 0.0373(14) 0.0194(11) -0.0001(10) -0.0057(10) 0.0007(10)
C1 0.0205(11) 0.0200(11) 0.0164(10) -0.0021(8) -0.0014(8) -0.0018(8)
C33 0.0256(12) 0.0301(13) 0.0259(12) 0.0018(10) -0.0057(10) 0.0032(10)
C16 0.0346(14) 0.0338(14) 0.0265(12) -0.0001(10) -0.0129(11) 0.0045(11)
C32 0.0500(16) 0.0228(12) 0.0233(12) 0.0005(10) -0.0007(11) -0.0048(11)
C24 0.0408(15) 0.0341(14) 0.0224(12) -0.0065(10) -0.0034(11) 0.0102(11)
C23 0.0274(13) 0.0452(16) 0.0226(12) 0.0006(11) 0.0038(10) 0.0045(11)
C27 0.0406(14) 0.0186(11) 0.0179(10) -0.0018(9) -0.0056(10) 0.0031(10)
C20 0.0213(11) 0.0199(11) 0.0200(10) -0.0002(8) -0.0042(9) 0.0010(9)
C31 0.087(2) 0.0281(15) 0.0248(13) 0.0012(11) 0.0043(14) -0.0166(15)
C39 0.0190(12) 0.0396(14) 0.0298(12) 0.0034(11) -0.0002(10) -0.0048(10)
C38 0.0316(14) 0.0463(16) 0.0307(13) -0.0076(12) 0.0010(11) -0.0051(12)
C28 0.0544(17) 0.0247(13) 0.0309(13) -0.0028(10) -0.0167(12) 0.0090(12)
C36 0.0480(18) 0.0502(18) 0.0364(15) 0.0148(13) -0.0071(13) -0.0096(14)
C40 0.0271(13) 0.0417(15) 0.0267(12) 0.0017(11) -0.0052(10) -0.0095(11)
C41 0.0427(16) 0.0361(15) 0.0413(15) 0.0038(12) -0.0082(13) -0.0112(12)
C37 0.0437(17) 0.064(2) 0.0264(13) 0.0026(13) -0.0038(12) -0.0077(14)
C30 0.120(3) 0.0245(15) 0.0243(14) 0.0064(11) -0.0184(17) -0.0051(17)
C47 0.0274(14) 0.0374(15) 0.0505(17) -0.0031(13) -0.0031(12) -0.0048(11)
C29 0.093(3) 0.0242(14) 0.0348(15) 0.0038(12) -0.0319(17) 0.0073(15)
C42 0.0343(15) 0.0320(15) 0.0528(17) -0.0029(13) 0.0022(13) -0.0095(12)
C43 0.0371(16) 0.0299(15) 0.080(2) 0.0103(15) -0.0004(16) -0.0056(12)
C46 0.0397(17) 0.0482(18) 0.059(2) -0.0108(15) 0.0069(15) -0.0127(14)
C45 0.064(2) 0.063(2) 0.0480(19) 0.0089(17) 0.0002(17) -0.0330(19)
C44 0.052(2) 0.0461(19) 0.077(2) 0.0296(18) -0.0169(18) -0.0227(16)
B1 0.0356(16) 0.0381(17) 0.0229(13) -0.0015(12) -0.0037(12) -0.0092(13)

loop_
_atom_type_symbol
_atom_type_description
_atom_type_scat_dispersion_real
_atom_type_scat_dispersion_imag
_atom_type_scat_source
C C 0.0033 0.0016 'International Tables Vol C Tables 4.2.6.8 and 6.1.1.4'
H H 0.0000 0.0000 'International Tables Vol C Tables 4.2.6.8 and 6.1.1.4'
B B 0.0013 0.0007 'International Tables Vol C Tables 4.2.6.8 and 6.1.1.4'
N N 0.0061 0.0033 'International Tables Vol C Tables 4.2.6.8 and 6.1.1.4'
F F 0.0171 0.0103 'International Tables Vol C Tables 4.2.6.8 and 6.1.1.4'
P P 0.1023 0.0942 'International Tables Vol C Tables 4.2.6.8 and 6.1.1.4'
Cl Cl 0.1484 0.1585 'International Tables Vol C Tables 4.2.6.8 and 6.1.1.4'

loop_
_geom_angle_atom_site_label_1
_geom_angle_atom_site_label_2
_geom_angle_atom_site_label_3
_geom_angle
N1 P1 C34 108.73(10)
N1 P1 C35 109.23(10)
N1 P1 C33 111.58(10)
C34 P1 C35 110.22(12)
C34 P1 C33 109.93(12)
C35 P1 C33 107.14(11)
N1 N2 C1 104.92(15)
N1 N2 C20 110.33(15)
C20 N2 C1 113.91(16)
N2 N1 P1 116.87(13)
C3 N1 P1 121.14(14)
C3 N1 N2 108.74(15)
C3 C2 C7 119.8(2)
C3 C2 C1 109.81(18)
C7 C2 C1 130.2(2)
C8 C13 C14 108.35(19)
C12 C13 C14 131.3(2)
C12 C13 C8 120.3(2)
C2 C3 N1 110.19(18)
C2 C3 C4 122.4(2)
C4 C3 N1 127.4(2)
C19 C14 C13 108.78(18)
C15 C14 C13 130.7(2)
C15 C14 C19 120.3(2)
C14 C19 C1 110.49(18)
C18 C19 C14 120.71(19)
C18 C19 C1 128.5(2)
C19 C18 H18 120.7
C19 C18 C17 118.5(2)
C17 C18 H18 120.7
C8 C9 H9 120.6
C8 C9 C10 118.8(2)
C10 C9 H9 120.6
C13 C8 C1 110.23(18)
C9 C8 C13 120.6(2)
C9 C8 C1 129.11(19)
C25 C26 H26 119.7
C25 C26 C21 120.7(2)
C21 C26 H26 119.7
C2 C7 H7 120.5
C6 C7 C2 118.9(2)
C6 C7 H7 120.5
C26 C25 H25 119.8
C24 C25 C26 120.4(2)
C24 C25 H25 119.8
C26 C21 C20 122.9(2)
C22 C21 C26 118.3(2)
C22 C21 C20 118.7(2)
C21 C22 H22 119.4
C21 C22 C23 121.2(2)
C23 C22 H22 119.4
C3 C4 H4 121.5
C5 C4 C3 117.0(2)
C5 C4 H4 121.5
P1 C34 H34A 109.5
P1 C34 H34B 109.5
P1 C34 H34C 109.5
H34A C34 H34B 109.5
H34A C34 H34C 109.5
H34B C34 H34C 109.5
C14 C15 H15 120.5
C16 C15 C14 118.9(2)
C16 C15 H15 120.5
C13 C12 H12 120.6
C13 C12 C11 118.8(2)
C11 C12 H12 120.6
C9 C10 H10 119.9
C11 C10 C9 120.3(2)
C11 C10 H10 119.9
C12 C11 C10 121.1(2)
C12 C11 H11 119.4
C10 C11 H11 119.4
C18 C17 H17 119.6
C16 C17 C18 120.7(2)
C16 C17 H17 119.6
C4 C5 H5 119.3
C6 C5 C4 121.4(2)
C6 C5 H5 119.3
C7 C6 C5 120.5(2)
C7 C6 H6 119.8
C5 C6 H6 119.8
P1 C35 H35A 109.5
P1 C35 H35B 109.5
P1 C35 H35C 109.5
H35A C35 H35B 109.5
H35A C35 H35C 109.5
H35B C35 H35C 109.5
C2 C1 N2 103.27(16)
C2 C1 C19 112.24(17)
C2 C1 C8 118.12(18)
C19 C1 N2 115.86(17)
C19 C1 C8 101.16(17)
C8 C1 N2 106.68(16)
P1 C33 H33A 109.5
P1 C33 H33B 109.5
P1 C33 H33C 109.5
H33A C33 H33B 109.5
H33A C33 H33C 109.5
H33B C33 H33C 109.5
C15 C16 C17 120.7(2)
C15 C16 H16 119.7
C17 C16 H16 119.7
C27 C32 H32 120.0
C27 C32 C31 120.1(3)
C31 C32 H32 120.0
C25 C24 H24 120.0
C25 C24 C23 119.9(2)
C23 C24 H24 120.0
C22 C23 H23 120.2
C24 C23 C22 119.5(2)
C24 C23 H23 120.2
C32 C27 C20 122.7(2)
C32 C27 C28 118.7(2)
C28 C27 C20 118.6(2)
N2 C20 C21 111.63(17)
N2 C20 C27 108.26(18)
N2 C20 H20 108.4
C21 C20 H20 108.4
C27 C20 C21 111.79(18)
C27 C20 H20 108.4
C32 C31 H31 120.0
C30 C31 C32 120.0(3)
C30 C31 H31 120.0
C38 C39 Cl2 119.3(2)
C38 C39 C40 120.2(2)
C40 C39 Cl2 120.41(19)
C39 C38 H38 120.4
C39 C38 C37 119.2(3)
C37 C38 H38 120.4
C27 C28 H28 119.6
C29 C28 C27 120.8(3)
C29 C28 H28 119.6
C41 C36 H36 119.9
C37 C36 H36 119.9
C37 C36 C41 120.3(3)
C39 C40 Cl1 120.4(2)
C41 C40 Cl1 119.6(2)
C41 C40 C39 119.9(2)
C36 C41 H41 120.0
C40 C41 C36 120.0(3)
C40 C41 H41 120.0
C38 C37 H37 119.8
C36 C37 C38 120.4(3)
C36 C37 H37 119.8
C31 C30 H30 119.9
C29 C30 C31 120.1(3)
C29 C30 H30 119.9
C42 C47 Cl3 121.3(2)
C46 C47 Cl3 118.7(2)
C46 C47 C42 120.0(3)
C28 C29 H29 119.9
C30 C29 C28 120.2(3)
C30 C29 H29 119.9
C47 C42 Cl4 120.5(2)
C43 C42 Cl4 119.6(2)
C43 C42 C47 119.9(3)
C42 C43 H43 120.0
C44 C43 C42 120.0(3)
C44 C43 H43 120.0
C47 C46 H46 120.0
C47 C46 C45 120.0(3)
C45 C46 H46 120.0
C46 C45 H45 120.1
C44 C45 C46 119.7(3)
C44 C45 H45 120.1
C43 C44 C45 120.4(3)
C43 C44 H44 119.8
C45 C44 H44 119.8
F3 B1 F1 110.4(2)
F3 B1 F4 110.6(2)
F3 B1 F2 109.2(3)
F4 B1 F1 113.7(3)
F4 B1 F2 107.3(3)
F2 B1 F1 105.4(2)

loop_
_geom_bond_atom_site_label_1
_geom_bond_atom_site_label_2
_geom_bond_distance
P1 N1 1.6863(18)
P1 C34 1.776(2)
P1 C35 1.778(2)
P1 C33 1.791(2)
Cl2 C39 1.736(3)
Cl1 C40 1.729(2)
Cl3 C47 1.727(3)
Cl4 C42 1.731(3)
F1 B1 1.371(3)
N2 N1 1.463(2)
N2 C1 1.546(3)
N2 C20 1.499(3)
N1 C3 1.427(3)
F3 B1 1.350(3)
F4 B1 1.351(4)
C2 C3 1.381(3)
C2 C7 1.387(3)
C2 C1 1.509(3)
C13 C14 1.470(3)
C13 C8 1.402(3)
C13 C12 1.385(3)
C3 C4 1.391(3)
C14 C19 1.398(3)
C14 C15 1.389(3)
C19 C18 1.384(3)
C19 C1 1.526(3)
C18 H18 0.9500
C18 C17 1.393(3)
C9 H9 0.9500
C9 C8 1.386(3)
C9 C10 1.393(3)
C8 C1 1.532(3)
C26 H26 0.9500
C26 C25 1.389(3)
C26 C21 1.394(3)
C7 H7 0.9500
C7 C6 1.387(3)
C25 H25 0.9500
C25 C24 1.380(4)
F2 B1 1.370(4)
C21 C22 1.392(3)
C21 C20 1.523(3)
C22 H22 0.9500
C22 C23 1.394(3)
C4 H4 0.9500
C4 C5 1.390(3)
C34 H34A 0.9800
C34 H34B 0.9800
C34 H34C 0.9800
C15 H15 0.9500
C15 C16 1.385(4)
C12 H12 0.9500
C12 C11 1.387(3)
C10 H10 0.9500
C10 C11 1.387(3)
C11 H11 0.9500
C17 H17 0.9500
C17 C16 1.388(4)
C5 H5 0.9500
C5 C6 1.389(4)
C6 H6 0.9500
C35 H35A 0.9800
C35 H35B 0.9800
C35 H35C 0.9800
C33 H33A 0.9800
C33 H33B 0.9800
C33 H33C 0.9800
C16 H16 0.9500
C32 H32 0.9500
C32 C27 1.391(4)
C32 C31 1.395(3)
C24 H24 0.9500
C24 C23 1.389(4)
C23 H23 0.9500
C27 C20 1.518(3)
C27 C28 1.399(3)
C20 H20 1.0000
C31 H31 0.9500
C31 C30 1.391(5)
C39 C38 1.386(3)
C39 C40 1.386(4)
C38 H38 0.9500
C38 C37 1.387(4)
C28 H28 0.9500
C28 C29 1.381(4)
C36 H36 0.9500
C36 C41 1.380(4)
C36 C37 1.374(4)
C40 C41 1.376(4)
C41 H41 0.9500
C37 H37 0.9500
C30 H30 0.9500
C30 C29 1.368(5)
C47 C42 1.386(4)
C47 C46 1.378(4)
C29 H29 0.9500
C42 C43 1.380(4)
C43 H43 0.9500
C43 C44 1.374(5)
C46 H46 0.9500
C46 C45 1.385(5)
C45 H45 0.9500
C45 C44 1.380(5)
C44 H44 0.9500
